data_7210128
loop_
_publ_author_name
'Chen, Zhaofei'
'An, Haiyan'
'Zhang, Hua'
'Hu, Ying'

_publ_section_title
;
 Metal(ii)-directed self-assembly of amino acid functionalized
 polyoxometalates
;
_journal_issue 23
_journal_name_full CrystEngComm
_journal_page_first 4711
_journal_paper_doi 10.1039/c3ce40129d
_journal_volume 15
_journal_year 2013
_chemical_formula_sum 'C10 H34 Mo8 N2 O38 Zn2'
_chemical_formula_weight 1688.69
_chemical_name_systematic
;
?
;
_space_group_IT_number 14
_symmetry_cell_setting monoclinic
_symmetry_space_group_name_Hall '-P 2ybc'
_symmetry_space_group_name_H-M 'P 1 21/c 1'
_atom_sites_solution_primary direct
_atom_sites_solution_secondary difmap
_audit_creation_method SHELXL-97
_cell_angle_alpha 90.00
_cell_angle_beta 125.407(4)
_cell_angle_gamma 90.00
_cell_formula_units_Z 2
_cell_length_a 11.8223(8)
_cell_length_b 13.3101(9)
_cell_length_c 15.1384(8)
_cell_measurement_reflns_used 8920
_cell_measurement_temperature 293(2)
_cell_measurement_theta_max 25.00
_cell_measurement_theta_min 2.11
_cell_volume 1941.6(2)
_computing_molecular_graphics 'Bruker SHELXTL'
_computing_publication_material 'Bruker SHELXTL'
_computing_structure_refinement 'SHELXL-97 (Sheldrick, 1997)'
_computing_structure_solution 'SHELXS-97 (Sheldrick, 1990)'
_diffrn_ambient_temperature 293(2)
_diffrn_detector_area_resol_mean 0.01
_diffrn_measured_fraction_theta_full 1.000
_diffrn_measured_fraction_theta_max 1.000
_diffrn_measurement_device_type 'Bruker Smart Apex CCD'
_diffrn_measurement_method \w-2\q
_diffrn_radiation_monochromator graphite
_diffrn_radiation_source 'fine-focus sealed tube'
_diffrn_radiation_type MoK\a
_diffrn_radiation_wavelength 0.71073
_diffrn_reflns_av_R_equivalents 0.0339
_diffrn_reflns_av_sigmaI/netI 0.0410
_diffrn_reflns_limit_h_max 14
_diffrn_reflns_limit_h_min -13
_diffrn_reflns_limit_k_max 14
_diffrn_reflns_limit_k_min -15
_diffrn_reflns_limit_l_max 18
_diffrn_reflns_limit_l_min -17
_diffrn_reflns_number 8920
_diffrn_reflns_theta_full 25.00
_diffrn_reflns_theta_max 25.00
_diffrn_reflns_theta_min 2.11
_diffrn_standards_decay_% none
_diffrn_standards_interval_count 0
_diffrn_standards_interval_time 0
_diffrn_standards_number 0
_exptl_absorpt_coefficient_mu 3.825
_exptl_absorpt_correction_T_max 0.585
_exptl_absorpt_correction_T_min 0.442
_exptl_absorpt_correction_type empirical
_exptl_absorpt_process_details 'ABSCOR by T.Higashi 8 March, 1995'
_exptl_crystal_colour colorless
_exptl_crystal_density_diffrn 2.889
_exptl_crystal_density_method 'not measured'
_exptl_crystal_description block
_exptl_crystal_F_000 1615
_exptl_crystal_size_max 0.23
_exptl_crystal_size_mid 0.18
_exptl_crystal_size_min 0.14
_refine_diff_density_max 1.159
_refine_diff_density_min -1.788
_refine_diff_density_rms 0.290
_refine_ls_extinction_method none
_refine_ls_goodness_of_fit_ref 1.429
_refine_ls_hydrogen_treatment constr
_refine_ls_matrix_type full
_refine_ls_number_parameters 316
_refine_ls_number_reflns 3405
_refine_ls_number_restraints 66
_refine_ls_restrained_S_all 1.418
_refine_ls_R_factor_all 0.0847
_refine_ls_R_factor_gt 0.0801
_refine_ls_shift/su_max 0.000
_refine_ls_shift/su_mean 0.000
_refine_ls_structure_factor_coef Fsqd
_refine_ls_weighting_details 'calc w=1/[\s^2^(Fo^2^)+(0.0000P)^2^+119.3632P] where P=(Fo^2^+2Fc^2^)/3'
_refine_ls_weighting_scheme calc
_refine_ls_wR_factor_gt 0.1920
_refine_ls_wR_factor_ref 0.1935
_reflns_number_gt 3121
_reflns_number_total 3405
_reflns_threshold_expression >2sigma(I)
_cod_data_source_file c3ce40129d.txt
_cod_data_source_block 2
_cod_depositor_comments
;
The following automatic conversions were performed:

'_symmetry_cell_setting' value 'Monoclinic' changed to 'monoclinic'
according to /home/saulius/struct/CIF-dictionaries/cif_core.dic
dictionary named 'cif_core.dic' version 2.4.2 from 2011-04-26.

Automatic conversion script
Id: cif_fix_values 1891 2012-01-12 08:04:46Z andrius 
;
_cod_original_sg_symbol_H-M P21/c
_cod_database_code 7210128

loop_
_symmetry_equiv_pos_as_xyz
'x, y, z'
'-x, y+1/2, -z+1/2'
'-x, -y, -z'
'x, -y-1/2, z-1/2'

loop_
_atom_site_label
_atom_site_type_symbol
_atom_site_fract_x
_atom_site_fract_y
_atom_site_fract_z
_atom_site_U_iso_or_equiv
_atom_site_adp_type
_atom_site_occupancy
_atom_site_symmetry_multiplicity
_atom_site_calc_flag
_atom_site_refinement_flags
_atom_site_disorder_assembly
_atom_site_disorder_group
Mo1 Mo 0.15558(15) 0.14644(12) 0.35320(12) 0.0171(4) Uani 1 1 d . . .
Mo2 Mo 0.53122(16) 0.20035(12) 0.58552(13) 0.0192(4) Uani 1 1 d . . .
Mo3 Mo 0.17723(15) -0.09594(12) 0.34030(12) 0.0186(4) Uani 1 1 d . . .
Mo4 Mo 0.43946(15) 0.05730(11) 0.37896(12) 0.0161(4) Uani 1 1 d . . .
Zn1 Zn -0.0744(3) 0.19082(18) 0.06222(18) 0.0281(6) Uani 1 1 d . . .
O1 O 0.3680(13) 0.1447(9) 0.4582(10) 0.021(3) Uani 1 1 d . . .
O2 O 0.2440(12) 0.0389(9) 0.2905(9) 0.018(3) Uani 1 1 d . . .
O3 O 0.1456(12) 0.0206(9) 0.4037(10) 0.020(3) Uani 1 1 d . . .
O4 O 0.0029(13) 0.1488(10) 0.2247(10) 0.021(3) Uani 1 1 d . . .
O5 O 0.1281(15) 0.2197(10) 0.4298(11) 0.031(3) Uani 1 1 d . . .
O6 O 0.5968(12) 0.0720(9) 0.5290(10) 0.019(3) Uani 1 1 d . . .
O7 O 0.5065(13) 0.0494(9) 0.6552(10) 0.021(3) Uani 1 1 d . . .
O8 O 0.4607(15) 0.2548(11) 0.6449(12) 0.035(3) Uani 1 1 d . . .
O9 O 0.5609(13) 0.2971(10) 0.5263(11) 0.028(3) Uani 1 1 d . . .
O10 O 0.7221(12) 0.1716(9) 0.7024(9) 0.021(3) Uani 1 1 d . . .
O11 O 0.0218(13) -0.1003(11) 0.2195(11) 0.031(3) Uani 1 1 d . . .
O12 O 0.1709(14) -0.1859(10) 0.4187(11) 0.029(3) Uani 1 1 d . . .
O13 O 0.4634(14) 0.1549(10) 0.3198(11) 0.028(3) Uani 1 1 d . . .
O14 O 0.2275(13) 0.2673(10) 0.3043(11) 0.029(3) Uani 1 1 d . A .
O15 O 0.0916(17) 0.2832(12) 0.1239(12) 0.040(4) Uani 1 1 d U A .
C1 C 0.196(2) 0.3037(16) 0.2138(18) 0.030(5) Uani 1 1 d U . .
C2 C 0.270(4) 0.381(3) 0.190(4) 0.025(9) Uani 0.50 1 d PU A 1
H2A H 0.2772 0.3603 0.1314 0.030 Uiso 0.50 1 calc PR A 1
N1 N 0.406(3) 0.392(3) 0.294(3) 0.036(9) Uani 0.50 1 d P A 1
H1A H 0.4178 0.3437 0.3403 0.043 Uiso 0.50 1 calc PR A 1
H1B H 0.4741 0.3873 0.2848 0.043 Uiso 0.50 1 calc PR A 1
C3 C 0.410(6) 0.493(5) 0.339(5) 0.056(14) Uani 0.50 1 d PU A 1
H3A H 0.3995 0.4866 0.3980 0.067 Uiso 0.50 1 calc PR A 1
H3B H 0.4978 0.5262 0.3669 0.067 Uiso 0.50 1 calc PR A 1
C4 C 0.296(6) 0.551(5) 0.251(5) 0.057(15) Uani 0.50 1 d PU A 1
H4A H 0.2498 0.5887 0.2765 0.068 Uiso 0.50 1 calc PR A 1
H4B H 0.3307 0.5987 0.2234 0.068 Uiso 0.50 1 calc PR A 1
C5 C 0.203(5) 0.488(4) 0.170(4) 0.044(12) Uani 0.50 1 d PU A 1
H5A H 0.1779 0.5136 0.1005 0.053 Uiso 0.50 1 calc PR A 1
H5B H 0.1199 0.4833 0.1676 0.053 Uiso 0.50 1 calc PR A 1
C2A C 0.316(6) 0.383(3) 0.247(4) 0.027(9) Uani 0.50 1 d PU A 2
N1A N 0.265(4) 0.428(3) 0.138(3) 0.036(9) Uani 0.50 1 d P A 2
H1AA H 0.3355 0.4333 0.1312 0.043 Uiso 0.50 1 calc PR A 2
H1AB H 0.1991 0.3886 0.0840 0.043 Uiso 0.50 1 calc PR A 2
C3A C 0.207(7) 0.528(5) 0.130(5) 0.060(15) Uani 0.50 1 d PU A 2
H3AA H 0.1087 0.5315 0.0722 0.072 Uiso 0.50 1 calc PR A 2
H3AB H 0.2557 0.5804 0.1201 0.072 Uiso 0.50 1 calc PR A 2
C4A C 0.236(7) 0.536(5) 0.253(5) 0.058(15) Uani 0.50 1 d PU A 2
H4AA H 0.2663 0.6037 0.2818 0.069 Uiso 0.50 1 calc PR A 2
H4AB H 0.1507 0.5226 0.2465 0.069 Uiso 0.50 1 calc PR A 2
C5A C 0.330(6) 0.472(4) 0.317(5) 0.058(15) Uani 0.50 1 d PU A 2
H5AA H 0.3166 0.4500 0.3718 0.069 Uiso 0.50 1 calc PR A 2
H5AB H 0.4216 0.5017 0.3538 0.069 Uiso 0.50 1 calc PR A 2
O1W O 0.0539(17) 0.0718(12) 0.0748(12) 0.042(4) Uani 1 1 d U . .
O2W O -0.1181(15) 0.2320(13) -0.0871(11) 0.038(4) Uani 1 1 d . . .
O3W O -0.2577(15) 0.1161(11) -0.0135(12) 0.034(3) Uani 1 1 d . . .
O4W O 0.250(3) 0.4144(16) 0.513(2) 0.097(8) Uani 1 1 d . . .

loop_
_atom_site_aniso_label
_atom_site_aniso_U_11
_atom_site_aniso_U_22
_atom_site_aniso_U_33
_atom_site_aniso_U_23
_atom_site_aniso_U_13
_atom_site_aniso_U_12
Mo1 0.0145(7) 0.0164(8) 0.0173(8) 0.0019(6) 0.0074(6) 0.0019(6)
Mo2 0.0179(8) 0.0156(8) 0.0190(8) -0.0044(6) 0.0077(6) 0.0004(6)
Mo3 0.0160(7) 0.0149(8) 0.0191(8) -0.0012(6) 0.0069(7) -0.0021(6)
Mo4 0.0148(7) 0.0171(8) 0.0132(7) 0.0008(6) 0.0063(6) 0.0018(6)
Zn1 0.0375(13) 0.0256(12) 0.0209(11) -0.0007(10) 0.0168(10) 0.0047(10)
O1 0.023(6) 0.021(6) 0.017(6) 0.002(5) 0.011(5) 0.002(5)
O2 0.016(6) 0.020(7) 0.017(6) 0.000(5) 0.009(5) -0.001(5)
O3 0.020(6) 0.021(7) 0.021(6) 0.008(5) 0.014(6) 0.003(5)
O4 0.024(6) 0.026(7) 0.022(7) 0.007(6) 0.018(6) -0.004(6)
O5 0.048(9) 0.026(7) 0.028(8) 0.001(6) 0.027(7) 0.007(7)
O6 0.012(6) 0.014(6) 0.029(7) -0.004(5) 0.011(5) -0.004(5)
O7 0.024(7) 0.025(7) 0.024(7) -0.005(6) 0.019(6) 0.005(5)
O8 0.041(8) 0.033(8) 0.036(8) -0.008(7) 0.025(7) 0.003(7)
O9 0.026(7) 0.026(7) 0.038(8) -0.006(6) 0.023(6) -0.007(6)
O10 0.021(6) 0.026(7) 0.015(6) -0.009(5) 0.009(5) -0.008(5)
O11 0.021(7) 0.033(8) 0.024(7) -0.001(6) 0.004(6) -0.005(6)
O12 0.038(8) 0.015(7) 0.032(8) -0.005(6) 0.020(7) -0.006(6)
O13 0.035(8) 0.027(7) 0.026(7) 0.003(6) 0.019(6) 0.001(6)
O14 0.023(7) 0.023(7) 0.033(8) 0.008(6) 0.011(6) -0.003(6)
O15 0.051(7) 0.050(8) 0.035(7) 0.003(6) 0.035(6) -0.007(6)
C1 0.027(8) 0.032(8) 0.043(9) 0.003(7) 0.027(7) 0.008(6)
C2 0.025(12) 0.024(13) 0.024(12) -0.003(9) 0.012(9) -0.001(9)
N1 0.010(17) 0.026(19) 0.05(2) 0.020(17) 0.007(17) -0.002(14)
C3 0.058(17) 0.058(17) 0.055(16) -0.008(9) 0.034(11) 0.008(10)
C4 0.055(17) 0.056(18) 0.058(17) -0.002(10) 0.032(12) 0.000(10)
C5 0.039(14) 0.044(15) 0.050(15) 0.005(9) 0.025(10) -0.007(9)
C2A 0.028(13) 0.026(13) 0.025(12) 0.004(9) 0.014(9) -0.004(9)
N1A 0.031(19) 0.022(18) 0.03(2) 0.008(17) 0.006(17) 0.006(15)
C3A 0.061(18) 0.061(18) 0.060(18) -0.001(10) 0.036(12) 0.004(10)
C4A 0.059(18) 0.057(18) 0.061(18) -0.005(10) 0.036(12) 0.002(10)
C5A 0.057(17) 0.055(17) 0.056(17) -0.001(10) 0.030(11) -0.003(10)
O1W 0.055(8) 0.047(7) 0.027(6) -0.002(6) 0.025(6) 0.016(6)
O2W 0.030(8) 0.068(11) 0.027(8) 0.001(8) 0.023(7) -0.002(8)
O3W 0.033(8) 0.029(8) 0.033(8) -0.010(6) 0.015(7) -0.002(6)
O4W 0.099(18) 0.040(12) 0.11(2) -0.013(13) 0.039(16) 0.004(12)

loop_
_atom_type_symbol
_atom_type_description
_atom_type_scat_dispersion_real
_atom_type_scat_dispersion_imag
_atom_type_scat_source
C C 0.0033 0.0016 'International Tables Vol C Tables 4.2.6.8 and 6.1.1.4'
H H 0.0000 0.0000 'International Tables Vol C Tables 4.2.6.8 and 6.1.1.4'
Mo Mo -1.6832 0.6857 'International Tables Vol C Tables 4.2.6.8 and 6.1.1.4'
N N 0.0061 0.0033 'International Tables Vol C Tables 4.2.6.8 and 6.1.1.4'
O O 0.0106 0.0060 'International Tables Vol C Tables 4.2.6.8 and 6.1.1.4'
Zn Zn 0.2839 1.4301 'International Tables Vol C Tables 4.2.6.8 and 6.1.1.4'

loop_
_geom_angle_atom_site_label_1
_geom_angle_atom_site_label_2
_geom_angle_atom_site_label_3
_geom_angle
_geom_angle_site_symmetry_1
_geom_angle_site_symmetry_3
O5 Mo1 O4 105.8(6) . .
O5 Mo1 O3 98.9(6) . .
O4 Mo1 O3 101.8(6) . .
O5 Mo1 O1 96.3(6) . .
O4 Mo1 O1 152.3(5) . .
O3 Mo1 O1 90.7(5) . .
O5 Mo1 O14 94.4(6) . .
O4 Mo1 O14 87.8(5) . .
O3 Mo1 O14 160.7(5) . .
O1 Mo1 O14 73.9(5) . .
O5 Mo1 O2 165.5(6) . .
O4 Mo1 O2 88.5(5) . .
O3 Mo1 O2 76.1(5) . .
O1 Mo1 O2 70.4(4) . .
O14 Mo1 O2 87.6(5) . .
O5 Mo1 Mo3 132.0(5) . .
O4 Mo1 Mo3 91.0(4) . .
O3 Mo1 Mo3 33.1(4) . .
O1 Mo1 Mo3 86.1(4) . .
O14 Mo1 Mo3 131.6(4) . .
O2 Mo1 Mo3 44.0(3) . .
O5 Mo1 Mo4 134.6(5) . .
O4 Mo1 Mo4 117.3(4) . .
O3 Mo1 Mo4 86.1(4) . .
O1 Mo1 Mo4 38.3(3) . .
O14 Mo1 Mo4 74.7(4) . .
O2 Mo1 Mo4 32.7(3) . .
Mo3 Mo1 Mo4 63.18(5) . .
O8 Mo2 O9 105.5(7) . .
O8 Mo2 O1 100.4(6) . .
O9 Mo2 O1 99.0(6) . .
O8 Mo2 O10 105.7(6) . .
O9 Mo2 O10 98.2(6) . .
O1 Mo2 O10 143.5(5) . .
O8 Mo2 O6 155.6(6) . .
O9 Mo2 O6 98.7(5) . .
O1 Mo2 O6 72.0(5) . .
O10 Mo2 O6 73.8(5) . .
O8 Mo2 O7 84.4(6) . .
O9 Mo2 O7 170.2(5) . .
O1 Mo2 O7 78.9(5) . .
O10 Mo2 O7 78.7(5) . .
O6 Mo2 O7 71.5(4) . .
O8 Mo2 Mo3 138.1(5) . 3_656
O9 Mo2 Mo3 90.3(4) . 3_656
O1 Mo2 Mo3 115.5(4) . 3_656
O10 Mo2 Mo3 32.7(4) . 3_656
O6 Mo2 Mo3 43.5(3) . 3_656
O7 Mo2 Mo3 82.1(3) . 3_656
O8 Mo2 Mo4 139.6(5) . .
O9 Mo2 Mo4 89.6(5) . .
O1 Mo2 Mo4 39.6(4) . .
O10 Mo2 Mo4 109.0(4) . .
O6 Mo2 Mo4 35.5(3) . .
O7 Mo2 Mo4 82.7(3) . .
Mo3 Mo2 Mo4 77.24(5) 3_656 .
O11 Mo3 O12 105.6(7) . .
O11 Mo3 O10 96.6(6) . 3_656
O12 Mo3 O10 98.6(6) . 3_656
O11 Mo3 O3 99.2(6) . .
O12 Mo3 O3 96.6(6) . .
O10 Mo3 O3 154.1(5) 3_656 .
O11 Mo3 O6 163.1(6) . 3_656
O12 Mo3 O6 89.8(6) . 3_656
O10 Mo3 O6 73.7(5) 3_656 3_656
O3 Mo3 O6 85.6(5) . 3_656
O11 Mo3 O2 92.2(6) . .
O12 Mo3 O2 161.4(5) . .
O10 Mo3 O2 84.3(5) 3_656 .
O3 Mo3 O2 74.8(5) . .
O6 Mo3 O2 73.4(4) 3_656 .
O11 Mo3 Mo1 91.4(5) . .
O12 Mo3 Mo1 127.8(5) . .
O10 Mo3 Mo1 128.5(4) 3_656 .
O3 Mo3 Mo1 31.3(3) . .
O6 Mo3 Mo1 84.3(3) 3_656 .
O2 Mo3 Mo1 44.5(3) . .
O11 Mo3 Mo2 129.2(5) . 3_656
O12 Mo3 Mo2 85.7(5) . 3_656
O10 Mo3 Mo2 32.8(3) 3_656 3_656
O3 Mo3 Mo2 129.0(4) . 3_656
O6 Mo3 Mo2 43.4(3) 3_656 3_656
O2 Mo3 Mo2 87.1(3) . 3_656
Mo1 Mo3 Mo2 120.50(6) . 3_656
O13 Mo4 O7 105.3(6) . 3_656
O13 Mo4 O2 103.5(6) . .
O7 Mo4 O2 101.0(6) 3_656 .
O13 Mo4 O6 101.6(6) . .
O7 Mo4 O6 99.3(5) 3_656 .
O2 Mo4 O6 142.0(5) . .
O13 Mo4 O1 96.8(6) . .
O7 Mo4 O1 157.7(5) 3_656 .
O2 Mo4 O1 75.7(5) . .
O6 Mo4 O1 73.4(5) . .
O13 Mo4 O6 175.6(5) . 3_656
O7 Mo4 O6 79.0(5) 3_656 3_656
O2 Mo4 O6 76.3(5) . 3_656
O6 Mo4 O6 76.5(5) . 3_656
O1 Mo4 O6 78.8(4) . 3_656
O13 Mo4 Mo2 89.7(5) . .
O7 Mo4 Mo2 141.2(4) 3_656 .
O2 Mo4 Mo2 110.1(4) . .
O6 Mo4 Mo2 42.1(3) . .
O1 Mo4 Mo2 34.4(3) . .
O6 Mo4 Mo2 86.2(3) 3_656 .
O13 Mo4 Mo1 97.4(5) . .
O7 Mo4 Mo1 139.6(4) 3_656 .
O2 Mo4 Mo1 40.4(4) . .
O6 Mo4 Mo1 108.4(3) . .
O1 Mo4 Mo1 35.9(3) . .
O6 Mo4 Mo1 79.6(3) 3_656 .
Mo2 Mo4 Mo1 70.16(5) . .
O13 Mo4 Mo4 144.5(5) . 3_656
O7 Mo4 Mo4 87.5(4) 3_656 3_656
O2 Mo4 Mo4 106.3(4) . 3_656
O6 Mo4 Mo4 43.1(4) . 3_656
O1 Mo4 Mo4 72.6(3) . 3_656
O6 Mo4 Mo4 33.4(3) 3_656 3_656
Mo2 Mo4 Mo4 62.20(5) . 3_656
Mo1 Mo4 Mo4 92.96(6) . 3_656
O15 Zn1 O3W 171.4(6) . .
O15 Zn1 O2W 84.6(6) . .
O3W Zn1 O2W 90.2(6) . .
O15 Zn1 O12 85.5(6) . 2
O3W Zn1 O12 88.5(6) . 2
O2W Zn1 O12 97.5(6) . 2
O15 Zn1 O1W 87.7(7) . .
O3W Zn1 O1W 99.1(6) . .
O2W Zn1 O1W 90.5(6) . .
O12 Zn1 O1W 169.0(6) 2 .
O15 Zn1 O4 88.5(5) . .
O3W Zn1 O4 97.2(5) . .
O2W Zn1 O4 171.3(5) . .
O12 Zn1 O4 87.2(5) 2 .
O1W Zn1 O4 84.0(5) . .
Mo2 O1 Mo1 147.3(7) . .
Mo2 O1 Mo4 106.0(6) . .
Mo1 O1 Mo4 105.8(5) . .
Mo4 O2 Mo3 112.6(5) . .
Mo4 O2 Mo1 106.9(5) . .
Mo3 O2 Mo1 91.5(4) . .
Mo1 O3 Mo3 115.5(6) . .
Mo1 O4 Zn1 140.4(6) . .
Mo4 O6 Mo2 102.4(5) . .
Mo4 O6 Mo3 153.1(6) . 3_656
Mo2 O6 Mo3 93.1(4) . 3_656
Mo4 O6 Mo4 103.5(5) . 3_656
Mo2 O6 Mo4 96.1(4) . 3_656
Mo3 O6 Mo4 96.4(5) 3_656 3_656
Mo4 O7 Mo2 113.3(6) 3_656 .
Mo3 O10 Mo2 114.5(6) 3_656 .
Mo3 O12 Zn1 151.6(8) . 2_545
C1 O14 Mo1 136.2(13) . .
C1 O15 Zn1 136.9(14) . .
O15 C1 O14 125.5(19) . .
O15 C1 C2 103(3) . .
O14 C1 C2 131(3) . .
O15 C1 C2A 130(3) . .
O14 C1 C2A 105(2) . .
C2 C1 C2A 26.3(18) . .
N1 C2 C1 103(4) . .
N1 C2 C5 103(3) . .
C1 C2 C5 112(3) . .
N1 C2 H2A 112.5 . .
C1 C2 H2A 112.5 . .
C5 C2 H2A 112.5 . .
C3 N1 C2 108(4) . .
C3 N1 H1A 110.1 . .
C2 N1 H1A 110.1 . .
C3 N1 H1B 110.1 . .
C2 N1 H1B 110.1 . .
H1A N1 H1B 108.5 . .
C4 C3 N1 107(5) . .
C4 C3 H3A 110.4 . .
N1 C3 H3A 110.4 . .
C4 C3 H3B 110.4 . .
N1 C3 H3B 110.4 . .
H3A C3 H3B 108.6 . .
C5 C4 C3 109(5) . .
C5 C4 H4A 109.8 . .
C3 C4 H4A 109.8 . .
C5 C4 H4B 109.8 . .
C3 C4 H4B 109.8 . .
H4A C4 H4B 108.2 . .
C4 C5 C2 110(5) . .
C4 C5 H5A 109.7 . .
C2 C5 H5A 109.7 . .
C4 C5 H5B 109.7 . .
C2 C5 H5B 109.7 . .
H5A C5 H5B 108.2 . .
N1A C2A C5A 105(4) . .
N1A C2A C1 101(4) . .
C5A C2A C1 117(4) . .
C3A N1A C2A 108(4) . .
C3A N1A H1AA 110.0 . .
C2A N1A H1AA 110.0 . .
C3A N1A H1AB 110.0 . .
C2A N1A H1AB 110.0 . .
H1AA N1A H1AB 108.4 . .
N1A C3A C4A 101(5) . .
N1A C3A H3AA 111.6 . .
C4A C3A H3AA 111.6 . .
N1A C3A H3AB 111.6 . .
C4A C3A H3AB 111.6 . .
H3AA C3A H3AB 109.4 . .
C5A C4A C3A 109(5) . .
C5A C4A H4AA 109.9 . .
C3A C4A H4AA 109.9 . .
C5A C4A H4AB 109.9 . .
C3A C4A H4AB 109.9 . .
H4AA C4A H4AB 108.3 . .
C4A C5A C2A 107(5) . .
C4A C5A H5AA 110.3 . .
C2A C5A H5AA 110.3 . .
C4A C5A H5AB 110.3 . .
C2A C5A H5AB 110.3 . .
H5AA C5A H5AB 108.6 . .

loop_
_geom_bond_atom_site_label_1
_geom_bond_atom_site_label_2
_geom_bond_distance
_geom_bond_site_symmetry_2
Mo1 O5 1.685(13) .
Mo1 O4 1.725(12) .
Mo1 O3 1.873(12) .
Mo1 O1 2.051(12) .
Mo1 O14 2.143(13) .
Mo1 O2 2.278(12) .
Mo1 Mo3 3.251(2) .
Mo1 Mo4 3.362(2) .
Mo2 O8 1.702(14) .
Mo2 O9 1.718(14) .
Mo2 O1 1.918(12) .
Mo2 O10 1.935(12) .
Mo2 O6 2.241(12) .
Mo2 O7 2.365(13) .
Mo2 Mo3 3.254(2) 3_656
Mo2 Mo4 3.263(2) .
Mo3 O11 1.682(13) .
Mo3 O12 1.718(14) .
Mo3 O10 1.934(12) 3_656
Mo3 O3 1.970(13) .
Mo3 O6 2.242(12) 3_656
Mo3 O2 2.259(12) .
Mo3 Mo2 3.254(2) 3_656
Mo4 O13 1.692(13) .
Mo4 O7 1.753(12) 3_656
Mo4 O2 1.899(12) .
Mo4 O6 1.939(12) .
Mo4 O1 2.164(12) .
Mo4 O6 2.405(12) 3_656
Mo4 Mo4 3.424(3) 3_656
Zn1 O15 2.029(16) .
Zn1 O3W 2.030(14) .
Zn1 O2W 2.080(14) .
Zn1 O12 2.111(13) 2
Zn1 O1W 2.124(15) .
Zn1 O4 2.143(12) .
O6 Mo3 2.242(11) 3_656
O6 Mo4 2.405(12) 3_656
O7 Mo4 1.753(12) 3_656
O10 Mo3 1.934(12) 3_656
O12 Zn1 2.111(13) 2_545
O14 C1 1.29(2) .
O15 C1 1.23(3) .
C1 C2 1.52(5) .
C1 C2A 1.59(5) .
C2 N1 1.47(5) .
C2 C5 1.56(7) .
C2 H2A 0.9800 .
N1 C3 1.49(7) .
N1 H1A 0.9000 .
N1 H1B 0.9000 .
C3 C4 1.46(8) .
C3 H3A 0.9700 .
C3 H3B 0.9700 .
C4 C5 1.36(8) .
C4 H4A 0.9700 .
C4 H4B 0.9700 .
C5 H5A 0.9700 .
C5 H5B 0.9700 .
C2A N1A 1.52(6) .
C2A C5A 1.53(7) .
N1A C3A 1.47(7) .
N1A H1AA 0.9000 .
N1A H1AB 0.9000 .
C3A C4A 1.69(8) .
C3A H3AA 0.9700 .
C3A H3AB 0.9700 .
C4A C5A 1.29(8) .
C4A H4AA 0.9700 .
C4A H4AB 0.9700 .
C5A H5AA 0.9700 .
C5A H5AB 0.9700 .

loop_
_geom_torsion_atom_site_label_1
_geom_torsion_atom_site_label_2
_geom_torsion_atom_site_label_3
_geom_torsion_atom_site_label_4
_geom_torsion
_geom_torsion_site_symmetry_1
_geom_torsion_site_symmetry_4
O5 Mo1 Mo3 O11 107.8(8) . .
O4 Mo1 Mo3 O11 -4.8(6) . .
O3 Mo1 Mo3 O11 105.5(8) . .
O1 Mo1 Mo3 O11 -157.2(6) . .
O14 Mo1 Mo3 O11 -92.8(7) . .
O2 Mo1 Mo3 O11 -91.6(7) . .
Mo4 Mo1 Mo3 O11 -125.1(5) . .
O5 Mo1 Mo3 O12 -3.4(9) . .
O4 Mo1 Mo3 O12 -115.9(7) . .
O3 Mo1 Mo3 O12 -5.6(9) . .
O1 Mo1 Mo3 O12 91.6(7) . .
O14 Mo1 Mo3 O12 156.1(8) . .
O2 Mo1 Mo3 O12 157.2(7) . .
Mo4 Mo1 Mo3 O12 123.7(6) . .
O5 Mo1 Mo3 O10 -152.6(8) . 3_656
O4 Mo1 Mo3 O10 94.8(6) . 3_656
O3 Mo1 Mo3 O10 -154.9(8) . 3_656
O1 Mo1 Mo3 O10 -57.6(6) . 3_656
O14 Mo1 Mo3 O10 6.8(7) . 3_656
O2 Mo1 Mo3 O10 8.0(6) . 3_656
Mo4 Mo1 Mo3 O10 -25.6(4) . 3_656
O5 Mo1 Mo3 O3 2.2(10) . .
O4 Mo1 Mo3 O3 -110.3(8) . .
O1 Mo1 Mo3 O3 97.3(8) . .
O14 Mo1 Mo3 O3 161.7(8) . .
O2 Mo1 Mo3 O3 162.9(8) . .
Mo4 Mo1 Mo3 O3 129.3(7) . .
O5 Mo1 Mo3 O6 -88.6(8) . 3_656
O4 Mo1 Mo3 O6 158.8(5) . 3_656
O3 Mo1 Mo3 O6 -90.9(7) . 3_656
O1 Mo1 Mo3 O6 6.4(5) . 3_656
O14 Mo1 Mo3 O6 70.8(6) . 3_656
O2 Mo1 Mo3 O6 72.0(5) . 3_656
Mo4 Mo1 Mo3 O6 38.4(3) . 3_656
O5 Mo1 Mo3 O2 -160.6(8) . .
O4 Mo1 Mo3 O2 86.9(6) . .
O3 Mo1 Mo3 O2 -162.9(8) . .
O1 Mo1 Mo3 O2 -65.6(5) . .
O14 Mo1 Mo3 O2 -1.2(7) . .
Mo4 Mo1 Mo3 O2 -33.5(4) . .
O5 Mo1 Mo3 Mo2 -113.8(7) . 3_656
O4 Mo1 Mo3 Mo2 133.7(4) . 3_656
O3 Mo1 Mo3 Mo2 -116.0(7) . 3_656
O1 Mo1 Mo3 Mo2 -18.7(3) . 3_656
O14 Mo1 Mo3 Mo2 45.7(5) . 3_656
O2 Mo1 Mo3 Mo2 46.8(4) . 3_656
Mo4 Mo1 Mo3 Mo2 13.32(6) . 3_656
O8 Mo2 Mo4 O13 111.7(9) . .
O9 Mo2 Mo4 O13 -2.0(6) . .
O1 Mo2 Mo4 O13 102.7(7) . .
O10 Mo2 Mo4 O13 -100.6(6) . .
O6 Mo2 Mo4 O13 -107.8(7) . .
O7 Mo2 Mo4 O13 -175.9(6) . .
Mo3 Mo2 Mo4 O13 -92.4(5) 3_656 .
O8 Mo2 Mo4 O7 -133.8(10) . 3_656
O9 Mo2 Mo4 O7 112.5(8) . 3_656
O1 Mo2 Mo4 O7 -142.8(9) . 3_656
O10 Mo2 Mo4 O7 13.9(8) . 3_656
O6 Mo2 Mo4 O7 6.7(8) . 3_656
O7 Mo2 Mo4 O7 -61.4(8) . 3_656
Mo3 Mo2 Mo4 O7 22.1(7) 3_656 3_656
O8 Mo2 Mo4 O2 7.4(9) . .
O9 Mo2 Mo4 O2 -106.3(6) . .
O1 Mo2 Mo4 O2 -1.7(7) . .
O10 Mo2 Mo4 O2 155.1(6) . .
O6 Mo2 Mo4 O2 147.9(7) . .
O7 Mo2 Mo4 O2 79.8(5) . .
Mo3 Mo2 Mo4 O2 163.3(4) 3_656 .
O8 Mo2 Mo4 O6 -140.5(10) . .
O9 Mo2 Mo4 O6 105.8(7) . .
O1 Mo2 Mo4 O6 -149.5(8) . .
O10 Mo2 Mo4 O6 7.2(7) . .
O7 Mo2 Mo4 O6 -68.1(6) . .
Mo3 Mo2 Mo4 O6 15.4(5) 3_656 .
O8 Mo2 Mo4 O1 9.1(10) . .
O9 Mo2 Mo4 O1 -104.7(7) . .
O10 Mo2 Mo4 O1 156.8(7) . .
O6 Mo2 Mo4 O1 149.5(8) . .
O7 Mo2 Mo4 O1 81.4(6) . .
Mo3 Mo2 Mo4 O1 164.9(6) 3_656 .
O8 Mo2 Mo4 O6 -66.6(8) . 3_656
O9 Mo2 Mo4 O6 179.7(5) . 3_656
O1 Mo2 Mo4 O6 -75.6(6) . 3_656
O10 Mo2 Mo4 O6 81.2(5) . 3_656
O6 Mo2 Mo4 O6 73.9(6) . 3_656
O7 Mo2 Mo4 O6 5.8(4) . 3_656
Mo3 Mo2 Mo4 O6 89.3(3) 3_656 3_656
O8 Mo2 Mo4 Mo1 13.7(8) . .
O9 Mo2 Mo4 Mo1 -100.1(4) . .
O1 Mo2 Mo4 Mo1 4.6(6) . .
O10 Mo2 Mo4 Mo1 161.4(4) . .
O6 Mo2 Mo4 Mo1 154.2(5) . .
O7 Mo2 Mo4 Mo1 86.0(3) . .
Mo3 Mo2 Mo4 Mo1 169.58(6) 3_656 .
O8 Mo2 Mo4 Mo4 -90.9(8) . 3_656
O9 Mo2 Mo4 Mo4 155.3(4) . 3_656
O1 Mo2 Mo4 Mo4 -100.0(6) . 3_656
O10 Mo2 Mo4 Mo4 56.8(4) . 3_656
O6 Mo2 Mo4 Mo4 49.6(5) . 3_656
O7 Mo2 Mo4 Mo4 -18.6(3) . 3_656
Mo3 Mo2 Mo4 Mo4 64.97(5) 3_656 3_656
O5 Mo1 Mo4 O13 -88.9(8) . .
O4 Mo1 Mo4 O13 71.2(7) . .
O3 Mo1 Mo4 O13 172.5(6) . .
O1 Mo1 Mo4 O13 -91.4(7) . .
O14 Mo1 Mo4 O13 -8.1(6) . .
O2 Mo1 Mo4 O13 102.2(7) . .
Mo3 Mo1 Mo4 O13 147.4(5) . .
O5 Mo1 Mo4 O7 146.7(9) . 3_656
O4 Mo1 Mo4 O7 -53.1(8) . 3_656
O3 Mo1 Mo4 O7 48.1(7) . 3_656
O1 Mo1 Mo4 O7 144.2(9) . 3_656
O14 Mo1 Mo4 O7 -132.4(7) . 3_656
O2 Mo1 Mo4 O7 -22.2(8) . 3_656
Mo3 Mo1 Mo4 O7 23.0(6) . 3_656
O5 Mo1 Mo4 O2 168.9(9) . .
O4 Mo1 Mo4 O2 -30.9(7) . .
O3 Mo1 Mo4 O2 70.3(7) . .
O1 Mo1 Mo4 O2 166.4(8) . .
O14 Mo1 Mo4 O2 -110.2(7) . .
Mo3 Mo1 Mo4 O2 45.2(6) . .
O5 Mo1 Mo4 O6 16.0(8) . .
O4 Mo1 Mo4 O6 176.1(6) . .
O3 Mo1 Mo4 O6 -82.6(5) . .
O1 Mo1 Mo4 O6 13.5(7) . .
O14 Mo1 Mo4 O6 96.8(5) . .
O2 Mo1 Mo4 O6 -152.9(7) . .
Mo3 Mo1 Mo4 O6 -107.7(4) . .
O5 Mo1 Mo4 O1 2.5(9) . .
O4 Mo1 Mo4 O1 162.6(7) . .
O3 Mo1 Mo4 O1 -96.1(7) . .
O14 Mo1 Mo4 O1 83.3(7) . .
O2 Mo1 Mo4 O1 -166.4(8) . .
Mo3 Mo1 Mo4 O1 -121.2(6) . .
O5 Mo1 Mo4 O6 87.8(7) . 3_656
O4 Mo1 Mo4 O6 -112.1(5) . 3_656
O3 Mo1 Mo4 O6 -10.8(5) . 3_656
O1 Mo1 Mo4 O6 85.3(6) . 3_656
O14 Mo1 Mo4 O6 168.6(5) . 3_656
O2 Mo1 Mo4 O6 -81.1(6) . 3_656
Mo3 Mo1 Mo4 O6 -35.9(3) . 3_656
O5 Mo1 Mo4 Mo2 -2.0(7) . .
O4 Mo1 Mo4 Mo2 158.2(5) . .
O3 Mo1 Mo4 Mo2 -100.6(4) . .
O1 Mo1 Mo4 Mo2 -4.5(6) . .
O14 Mo1 Mo4 Mo2 78.9(4) . .
O2 Mo1 Mo4 Mo2 -170.9(6) . .
Mo3 Mo1 Mo4 Mo2 -125.66(6) . .
O5 Mo1 Mo4 Mo4 57.0(7) . 3_656
O4 Mo1 Mo4 Mo4 -142.8(5) . 3_656
O3 Mo1 Mo4 Mo4 -41.6(4) . 3_656
O1 Mo1 Mo4 Mo4 54.5(6) . 3_656
O14 Mo1 Mo4 Mo4 137.9(4) . 3_656
O2 Mo1 Mo4 Mo4 -111.9(6) . 3_656
Mo3 Mo1 Mo4 Mo4 -66.66(6) . 3_656
O8 Mo2 O1 Mo1 19.3(14) . .
O9 Mo2 O1 Mo1 -88.3(13) . .
O10 Mo2 O1 Mo1 154.5(10) . .
O6 Mo2 O1 Mo1 175.3(14) . .
O7 Mo2 O1 Mo1 101.4(13) . .
Mo3 Mo2 O1 Mo1 177.0(10) 3_656 .
Mo4 Mo2 O1 Mo1 -166.7(16) . .
O8 Mo2 O1 Mo4 -174.0(6) . .
O9 Mo2 O1 Mo4 78.3(6) . .
O10 Mo2 O1 Mo4 -38.9(11) . .
O6 Mo2 O1 Mo4 -18.0(5) . .
O7 Mo2 O1 Mo4 -92.0(5) . .
Mo3 Mo2 O1 Mo4 -16.3(6) 3_656 .
O5 Mo1 O1 Mo2 -11.5(13) . .
O4 Mo1 O1 Mo2 131.9(13) . .
O3 Mo1 O1 Mo2 -110.6(13) . .
O14 Mo1 O1 Mo2 81.2(13) . .
O2 Mo1 O1 Mo2 174.4(14) . .
Mo3 Mo1 O1 Mo2 -143.4(12) . .
Mo4 Mo1 O1 Mo2 166.7(16) . .
O5 Mo1 O1 Mo4 -178.2(6) . .
O4 Mo1 O1 Mo4 -34.8(14) . .
O3 Mo1 O1 Mo4 82.8(6) . .
O14 Mo1 O1 Mo4 -85.5(6) . .
O2 Mo1 O1 Mo4 7.7(5) . .
Mo3 Mo1 O1 Mo4 49.9(4) . .
O13 Mo4 O1 Mo2 -79.3(7) . .
O7 Mo4 O1 Mo2 94.3(14) 3_656 .
O2 Mo4 O1 Mo2 178.4(7) . .
O6 Mo4 O1 Mo2 20.8(5) . .
O6 Mo4 O1 Mo2 99.8(6) 3_656 .
Mo1 Mo4 O1 Mo2 -172.6(9) . .
Mo4 Mo4 O1 Mo2 65.9(4) 3_656 .
O13 Mo4 O1 Mo1 93.2(6) . .
O7 Mo4 O1 Mo1 -93.2(14) 3_656 .
O2 Mo4 O1 Mo1 -9.0(5) . .
O6 Mo4 O1 Mo1 -166.7(6) . .
O6 Mo4 O1 Mo1 -87.6(5) 3_656 .
Mo2 Mo4 O1 Mo1 172.6(9) . .
Mo4 Mo4 O1 Mo1 -121.5(5) 3_656 .
O13 Mo4 O2 Mo3 175.4(6) . .
O7 Mo4 O2 Mo3 66.6(7) 3_656 .
O6 Mo4 O2 Mo3 -54.4(10) . .
O1 Mo4 O2 Mo3 -90.8(6) . .
O6 Mo4 O2 Mo3 -9.1(5) 3_656 .
Mo2 Mo4 O2 Mo3 -89.9(5) . .
Mo1 Mo4 O2 Mo3 -99.0(7) . .
Mo4 Mo4 O2 Mo3 -24.1(6) 3_656 .
O13 Mo4 O2 Mo1 -85.6(7) . .
O7 Mo4 O2 Mo1 165.6(6) 3_656 .
O6 Mo4 O2 Mo1 44.6(10) . .
O1 Mo4 O2 Mo1 8.2(5) . .
O6 Mo4 O2 Mo1 89.9(5) 3_656 .
Mo2 Mo4 O2 Mo1 9.1(6) . .
Mo4 Mo4 O2 Mo1 74.9(5) 3_656 .
O11 Mo3 O2 Mo4 -161.2(7) . .
O12 Mo3 O2 Mo4 35(2) . .
O10 Mo3 O2 Mo4 -64.7(6) 3_656 .
O3 Mo3 O2 Mo4 99.8(7) . .
O6 Mo3 O2 Mo4 9.9(5) 3_656 .
Mo1 Mo3 O2 Mo4 109.0(7) . .
Mo2 Mo3 O2 Mo4 -32.0(5) 3_656 .
O11 Mo3 O2 Mo1 89.9(6) . .
O12 Mo3 O2 Mo1 -73.6(18) . .
O10 Mo3 O2 Mo1 -173.7(5) 3_656 .
O3 Mo3 O2 Mo1 -9.1(4) . .
O6 Mo3 O2 Mo1 -99.0(5) 3_656 .
Mo2 Mo3 O2 Mo1 -141.0(3) 3_656 .
O5 Mo1 O2 Mo4 -33(3) . .
O4 Mo1 O2 Mo4 152.8(6) . .
O3 Mo1 O2 Mo4 -104.7(6) . .
O1 Mo1 O2 Mo4 -8.9(5) . .
O14 Mo1 O2 Mo4 64.9(6) . .
Mo3 Mo1 O2 Mo4 -114.2(7) . .
O5 Mo1 O2 Mo3 81(2) . .
O4 Mo1 O2 Mo3 -93.0(5) . .
O3 Mo1 O2 Mo3 9.6(4) . .
O1 Mo1 O2 Mo3 105.3(5) . .
O14 Mo1 O2 Mo3 179.1(5) . .
Mo4 Mo1 O2 Mo3 114.2(7) . .
O5 Mo1 O3 Mo3 -178.3(7) . .
O4 Mo1 O3 Mo3 73.3(7) . .
O1 Mo1 O3 Mo3 -81.8(7) . .
O14 Mo1 O3 Mo3 -45.4(19) . .
O2 Mo1 O3 Mo3 -12.2(6) . .
Mo4 Mo1 O3 Mo3 -43.8(5) . .
O11 Mo3 O3 Mo1 -77.4(8) . .
O12 Mo3 O3 Mo1 175.5(7) . .
O10 Mo3 O3 Mo1 49.7(14) 3_656 .
O6 Mo3 O3 Mo1 86.3(7) 3_656 .
O2 Mo3 O3 Mo1 12.4(6) . .
Mo2 Mo3 O3 Mo1 85.7(7) 3_656 .
O5 Mo1 O4 Zn1 119.8(11) . .
O3 Mo1 O4 Zn1 -137.3(11) . .
O1 Mo1 O4 Zn1 -22(2) . .
O14 Mo1 O4 Zn1 25.8(11) . .
O2 Mo1 O4 Zn1 -61.8(11) . .
Mo3 Mo1 O4 Zn1 -105.7(11) . .
Mo4 Mo1 O4 Zn1 -45.7(13) . .
O15 Zn1 O4 Mo1 -22.1(12) . .
O3W Zn1 O4 Mo1 164.2(11) . .
O2W Zn1 O4 Mo1 15(5) . .
O12 Zn1 O4 Mo1 -107.6(12) 2 .
O1W Zn1 O4 Mo1 65.8(12) . .
O13 Mo4 O6 Mo2 76.4(6) . .
O7 Mo4 O6 Mo2 -175.8(5) 3_656 .
O2 Mo4 O6 Mo2 -54.3(10) . .
O1 Mo4 O6 Mo2 -17.4(5) . .
O6 Mo4 O6 Mo2 -99.5(6) 3_656 .
Mo1 Mo4 O6 Mo2 -25.6(5) . .
Mo4 Mo4 O6 Mo2 -99.5(6) 3_656 .
O13 Mo4 O6 Mo3 -47.4(15) . 3_656
O7 Mo4 O6 Mo3 60.5(15) 3_656 3_656
O2 Mo4 O6 Mo3 -178.0(11) . 3_656
O1 Mo4 O6 Mo3 -141.1(15) . 3_656
O6 Mo4 O6 Mo3 136.7(16) 3_656 3_656
Mo2 Mo4 O6 Mo3 -123.8(16) . 3_656
Mo1 Mo4 O6 Mo3 -149.4(13) . 3_656
Mo4 Mo4 O6 Mo3 136.7(16) 3_656 3_656
O13 Mo4 O6 Mo4 175.9(6) . 3_656
O7 Mo4 O6 Mo4 -76.2(6) 3_656 3_656
O2 Mo4 O6 Mo4 45.3(10) . 3_656
O1 Mo4 O6 Mo4 82.1(5) . 3_656
O6 Mo4 O6 Mo4 0.0 3_656 3_656
Mo2 Mo4 O6 Mo4 99.5(6) . 3_656
Mo1 Mo4 O6 Mo4 73.9(4) . 3_656
O8 Mo2 O6 Mo4 94.9(15) . .
O9 Mo2 O6 Mo4 -76.8(6) . .
O1 Mo2 O6 Mo4 19.9(5) . .
O10 Mo2 O6 Mo4 -172.9(6) . .
O7 Mo2 O6 Mo4 103.9(6) . .
Mo3 Mo2 O6 Mo4 -157.9(7) 3_656 .
O8 Mo2 O6 Mo3 -107.2(14) . 3_656
O9 Mo2 O6 Mo3 81.1(6) . 3_656
O1 Mo2 O6 Mo3 177.7(6) . 3_656
O10 Mo2 O6 Mo3 -15.0(5) . 3_656
O7 Mo2 O6 Mo3 -98.2(5) . 3_656
Mo4 Mo2 O6 Mo3 157.9(7) . 3_656
O8 Mo2 O6 Mo4 -10.4(16) . 3_656
O9 Mo2 O6 Mo4 177.8(5) . 3_656
O1 Mo2 O6 Mo4 -85.5(5) . 3_656
O10 Mo2 O6 Mo4 81.8(5) . 3_656
O7 Mo2 O6 Mo4 -1.5(4) . 3_656
Mo3 Mo2 O6 Mo4 96.8(5) 3_656 3_656
Mo4 Mo2 O6 Mo4 -105.4(6) . 3_656
O8 Mo2 O7 Mo4 178.5(8) . 3_656
O9 Mo2 O7 Mo4 -2(4) . 3_656
O1 Mo2 O7 Mo4 76.8(7) . 3_656
O10 Mo2 O7 Mo4 -74.3(7) . 3_656
O6 Mo2 O7 Mo4 2.2(6) . 3_656
Mo3 Mo2 O7 Mo4 -41.2(5) 3_656 3_656
Mo4 Mo2 O7 Mo4 36.8(5) . 3_656
O8 Mo2 O10 Mo3 173.8(7) . 3_656
O9 Mo2 O10 Mo3 -77.5(7) . 3_656
O1 Mo2 O10 Mo3 39.9(12) . 3_656
O6 Mo2 O10 Mo3 19.2(6) . 3_656
O7 Mo2 O10 Mo3 93.0(6) . 3_656
Mo4 Mo2 O10 Mo3 14.8(7) . 3_656
O11 Mo3 O12 Zn1 10.1(19) . 2_545
O10 Mo3 O12 Zn1 -89.3(17) 3_656 2_545
O3 Mo3 O12 Zn1 111.6(17) . 2_545
O6 Mo3 O12 Zn1 -162.8(17) 3_656 2_545
O2 Mo3 O12 Zn1 172.9(10) . 2_545
Mo1 Mo3 O12 Zn1 114.6(15) . 2_545
Mo2 Mo3 O12 Zn1 -119.5(17) 3_656 2_545
O5 Mo1 O14 C1 -126.2(18) . .
O4 Mo1 O14 C1 -20.5(18) . .
O3 Mo1 O14 C1 100(2) . .
O1 Mo1 O14 C1 138.4(19) . .
O2 Mo1 O14 C1 68.1(18) . .
Mo3 Mo1 O14 C1 68.9(19) . .
Mo4 Mo1 O14 C1 98.6(18) . .
O3W Zn1 O15 C1 136(4) . .
O2W Zn1 O15 C1 -171(2) . .
O12 Zn1 O15 C1 91(2) 2 .
O1W Zn1 O15 C1 -81(2) . .
O4 Zn1 O15 C1 3(2) . .
Zn1 O15 C1 O14 -2(3) . .
Zn1 O15 C1 C2 180(2) . .
Zn1 O15 C1 C2A -178(2) . .
Mo1 O14 C1 O15 13(3) . .
Mo1 O14 C1 C2 -170(2) . .
Mo1 O14 C1 C2A -171(2) . .
O15 C1 C2 N1 -170(3) . .
O14 C1 C2 N1 12(4) . .
C2A C1 C2 N1 14(5) . .
O15 C1 C2 C5 79(4) . .
O14 C1 C2 C5 -99(4) . .
C2A C1 C2 C5 -97(7) . .
C1 C2 N1 C3 -109(4) . .
C5 C2 N1 C3 7(5) . .
C2 N1 C3 C4 -15(6) . .
N1 C3 C4 C5 18(7) . .
C3 C4 C5 C2 -13(7) . .
N1 C2 C5 C4 3(6) . .
C1 C2 C5 C4 114(5) . .
O15 C1 C2A N1A 1(4) . .
O14 C1 C2A N1A -175(2) . .
C2 C1 C2A N1A 6(4) . .
O15 C1 C2A C5A 115(4) . .
O14 C1 C2A C5A -62(4) . .
C2 C1 C2A C5A 120(8) . .
C5A C2A N1A C3A -18(6) . .
C1 C2A N1A C3A 104(4) . .
C2A N1A C3A C4A 2(5) . .
N1A C3A C4A C5A 19(7) . .
C3A C4A C5A C2A -31(7) . .
N1A C2A C5A C4A 32(7) . .
C1 C2A C5A C4A -80(6) . .
